data_4310301
loop_
_publ_author_name
'Ulrich Kortz'
'Saritha Nellutla'
'Ashley C. Stowe'
'Naresh S. Dalal'
'Johan van Tol'
'Bassem S. Bassil'

_publ_section_title
;
 Structure and Magnetism of the Tetra-Copper(II)-Substituted
 Heteropolyanion [Cu4K2(H2O)8(\a-AsW9O33)2]8-
;
_journal_name_full 'Inorganic Chemistry'
_journal_page_first 144
_journal_page_last 154
_journal_paper_doi 10.1021/ic034697b
_journal_volume 43
_journal_year 2004
_chemical_formula_sum 'As2 Cu4 H23 K9 Na O77.5 W18'
_chemical_formula_weight 5351.42
_chemical_name_systematic
; 
 ? 
;
_space_group_IT_number 113
_symmetry_cell_setting tetragonal
_symmetry_space_group_name_Hall 'P -4 2ab'
_symmetry_space_group_name_H-M 'P -4 21 m'
_atom_sites_solution_hydrogens geom
_atom_sites_solution_primary direct
_atom_sites_solution_secondary difmap
_audit_creation_method 'manual editing of SHELXL-97 file'
_cell_angle_alpha 90.00
_cell_angle_beta 90.00
_cell_angle_gamma 90.00
_cell_formula_units_Z 2
_cell_length_a 16.705(4)
_cell_length_b 16.705(4)
_cell_length_c 13.956(5)
_cell_measurement_reflns_used 5329
_cell_measurement_temperature 173(2)
_cell_measurement_theta_max 25.38
_cell_measurement_theta_min 2.26
_cell_volume 3894.5(19)
_computing_cell_refinement 'Bruker SMART'
_computing_data_collection 'Bruker SMART'
_computing_data_reduction 'Bruker SHELXTL'
_computing_molecular_graphics 'Bruker SHELXTL'
_computing_publication_material 'Bruker SHELXTL'
_computing_structure_refinement 'SHELXL-97 (Sheldrick, 1997)'
_computing_structure_solution 'SHELXS-97 (Sheldrick, 1990)'
_diffrn_ambient_temperature 173(2)
_diffrn_measured_fraction_theta_full 0.997
_diffrn_measured_fraction_theta_max 0.997
_diffrn_measurement_device_type 'SMART CCD area detector'
_diffrn_measurement_method 'omega scans'
_diffrn_radiation_monochromator graphite
_diffrn_radiation_source 'normal-focus sealed tube'
_diffrn_radiation_type MoK\a
_diffrn_radiation_wavelength 0.71073
_diffrn_reflns_av_R_equivalents 0.1316
_diffrn_reflns_av_sigmaI/netI 0.0745
_diffrn_reflns_limit_h_max 21
_diffrn_reflns_limit_h_min -22
_diffrn_reflns_limit_k_max 21
_diffrn_reflns_limit_k_min -22
_diffrn_reflns_limit_l_max 18
_diffrn_reflns_limit_l_min -18
_diffrn_reflns_number 45362
_diffrn_reflns_theta_full 28.31
_diffrn_reflns_theta_max 28.31
_diffrn_reflns_theta_min 1.46
_diffrn_standards_decay_% 0
_exptl_absorpt_coefficient_mu 28.966
_exptl_absorpt_correction_T_max 0.2212
_exptl_absorpt_correction_T_min 0.1206
_exptl_absorpt_correction_type multi-scan
_exptl_absorpt_process_details SADABS
_exptl_crystal_colour green
_exptl_crystal_density_diffrn 4.544
_exptl_crystal_density_method 'not measured'
_exptl_crystal_description block
_exptl_crystal_F_000 4632
_exptl_crystal_size_max 0.10
_exptl_crystal_size_mid 0.08
_exptl_crystal_size_min 0.04
_refine_diff_density_max 2.899
_refine_diff_density_min -3.434
_refine_diff_density_rms 0.485
_refine_ls_abs_structure_details 'Flack H D (1983), Acta Cryst. A39, 876-881'
_refine_ls_abs_structure_Flack 0.03(3)
_refine_ls_extinction_method none
_refine_ls_goodness_of_fit_ref 1.056
_refine_ls_hydrogen_treatment mixed
_refine_ls_matrix_type full
_refine_ls_number_parameters 189
_refine_ls_number_reflns 5066
_refine_ls_number_restraints 0
_refine_ls_restrained_S_all 1.056
_refine_ls_R_factor_all 0.0691
_refine_ls_R_factor_gt 0.0457
_refine_ls_shift/su_max 0.000
_refine_ls_shift/su_mean 0.000
_refine_ls_structure_factor_coef Fsqd
_refine_ls_weighting_details 'calc w=1/[\s^2^(Fo^2^)+(0.0651P)^2^+0.0000P] where P=(Fo^2^+2Fc^2^)/3'
_refine_ls_weighting_scheme calc
_refine_ls_wR_factor_gt 0.1066
_refine_ls_wR_factor_ref 0.1229
_reflns_number_gt 4081
_reflns_number_total 5066
_reflns_threshold_expression >2sigma(I)
_cod_data_source_file ic034697bsi20030908_041012.cif
_cod_data_source_block u87abs
_cod_depositor_comments
;
The following automatic conversions were performed:
'_symmetry_cell_setting' value 'Tetragonal' changed to 'tetragonal'
according to '/home/saulius/struct/CIF-dictionaries/cif_core.dic'
dictionary named 'cif_core.dic' version 2.4.1 from 2010-06-29.

Automatic conversion script
Id: cif_fix_enum 1527 2010-12-29 10:47:43Z saulius 
;
_cod_database_code 4310301

loop_
_publ_contact_author_name
_publ_contact_author_address
_publ_contact_author_email
_publ_contact_author_fax
_publ_contact_author_phone
;
Ulrich KORTZ
;
; 
International University Bremen
School of Engineering and Science
P.O. Box 750 561
28725 Bremen
Germany
;
;
u.kortz@iu-bremen.de
;
;
+49-421-200 3229
;
;
+49-421-200 3235
;
;
Naresh S. Dalal
;
; 
Department of Chemistry and Biochemistry
Florida State University and
National High Magnetic Field Laboratory
Tallahassee, FL 32306-4390 
USA 
;
;
dalal@chemmail.chem.fsu.edu
;
;
+1-850-644 3398 
;
;
+1-850-644 8281
;

loop_
_symmetry_equiv_pos_as_xyz
'x, y, z'
'-x, -y, z'
'y, -x, -z'
'-y, x, -z'
'-x+1/2, y+1/2, -z'
'x+1/2, -y+1/2, -z'
'-y+1/2, -x+1/2, z'
'y+1/2, x+1/2, z'

loop_
_atom_site_label
_atom_site_type_symbol
_atom_site_fract_x
_atom_site_fract_y
_atom_site_fract_z
_atom_site_U_iso_or_equiv
_atom_site_adp_type
_atom_site_occupancy
_atom_site_symmetry_multiplicity
_atom_site_calc_flag
_atom_site_refinement_flags
_atom_site_disorder_assembly
_atom_site_disorder_group
W1 W 0.05881(5) -0.70119(5) 0.02771(6) 0.01593(17) Uani 1 1 d . . .
W2 W -0.01973(5) -0.77811(4) -0.20073(6) 0.01755(17) Uani 1 1 d . . .
W3 W 0.24767(5) -0.74767(5) -0.04095(8) 0.0175(2) Uani 1 2 d S . .
W4 W 0.16846(5) -0.82607(5) -0.27049(6) 0.01784(18) Uani 1 1 d . . .
W5 W 0.05216(5) -0.70660(5) -0.40937(6) 0.01739(18) Uani 1 1 d . . .
Cu1 Cu -0.10232(13) -0.60232(13) -0.0954(2) 0.0136(6) Uani 1 2 d S . .
Cu2 Cu 0.0000 -0.5000 -0.3870(4) 0.0188(11) Uani 1 4 d S . .
Cu3 Cu 0.0000 -0.5000 0.0010(5) 0.0518(19) Uani 1 4 d S . .
As1 As 0.11301(11) -0.61301(11) -0.1936(2) 0.0141(5) Uani 1 2 d S . .
K1 K 0.1952(5) -1.0728(3) -0.3070(5) 0.063(2) Uani 1 1 d . . .
K2 K 0.0999(6) -0.9228(5) -0.0210(6) 0.023(2) Uani 0.50 1 d P . .
K3 K -0.1611(3) -0.6611(3) -0.3493(5) 0.0291(15) Uani 1 2 d S . .
K4 K -0.1183(5) -0.6183(5) 0.1811(11) 0.032(3) Uani 0.50 2 d SP . .
Na1 Na 0.0000 -1.0000 -0.5000 0.027(4) Uani 1 4 d S . .
O1A O 0.1203(8) -0.6203(8) 0.0961(13) 0.022(4) Uiso 1 2 d S . .
O1AS O 0.1515(7) -0.6515(7) -0.0832(12) 0.013(4) Uiso 1 2 d S . .
O1CU O -0.0090(8) -0.6197(8) -0.0166(9) 0.020(3) Uiso 1 1 d . . .
O1T O 0.0072(9) -0.7394(9) 0.1250(10) 0.025(3) Uiso 1 1 d . . .
O2AS O 0.0939(8) -0.7076(8) -0.2506(9) 0.019(3) Uiso 1 1 d . . .
O2CU O -0.0672(8) -0.6827(8) -0.1830(9) 0.020(3) Uiso 1 1 d . . .
O2CW O 0.021(3) -0.521(3) -0.566(4) 0.046(18) Uiso 0.38 2 d SP . .
O2T O -0.0953(9) -0.8478(8) -0.1846(10) 0.029(3) Uiso 1 1 d . . .
O3CW O 0.0000 -0.5000 0.1272(19) 0.023(6) Uiso 1 4 d S . .
O3T O 0.3146(8) -0.8146(8) 0.0084(12) 0.020(4) Uiso 1 2 d S . .
O4A O 0.2551(7) -0.7551(7) -0.3008(13) 0.017(4) Uiso 1 2 d S . .
O4T O 0.2124(8) -0.9148(8) -0.2984(10) 0.026(3) Uiso 1 1 d . . .
O5A O 0.1498(8) -0.6498(8) -0.4316(14) 0.024(5) Uiso 1 2 d S . .
O5CU O 0.0005(10) -0.6168(9) -0.3835(11) 0.030(4) Uiso 1 1 d . . .
O5T O 0.0250(9) -0.7291(9) -0.5253(11) 0.033(4) Uiso 1 1 d . . .
O12 O 0.0237(8) -0.7691(8) -0.0744(9) 0.022(3) Uiso 1 1 d . . .
O13 O 0.1573(8) -0.7686(8) 0.0346(9) 0.018(3) Uiso 1 1 d . . .
O24 O 0.0658(8) -0.8611(7) -0.2234(9) 0.018(3) Uiso 1 1 d . . .
O25 O -0.0256(7) -0.7693(7) -0.3392(8) 0.014(3) Uiso 1 1 d . . .
O34 O 0.2027(8) -0.8119(8) -0.1369(10) 0.022(3) Uiso 1 1 d . . .
O45 O 0.1234(8) -0.8014(8) -0.3929(9) 0.022(3) Uiso 1 1 d . . .
O1W O 0.1076(11) -0.9104(11) -0.5391(13) 0.046(4) Uiso 1 1 d . . .
O2W O 0.0000 -1.0000 -0.317(2) 0.014(7) Uiso 0.50 2 d SP . .
O3W O -0.2514(10) -0.7514(10) -0.2188(17) 0.041(6) Uiso 1 2 d S . .
O4W O -0.2724(19) -0.7724(19) -0.423(3) 0.033(10) Uiso 0.50 2 d SP . .
O5W O 0.3710(18) -1.1290(18) -0.305(3) 0.034(10) Uiso 0.50 2 d SP . .
O6W O -0.132(3) -0.632(3) 0.401(4) 0.039(15) Uiso 0.38 2 d SP . .

loop_
_atom_site_aniso_label
_atom_site_aniso_U_11
_atom_site_aniso_U_22
_atom_site_aniso_U_33
_atom_site_aniso_U_23
_atom_site_aniso_U_13
_atom_site_aniso_U_12
W1 0.0145(4) 0.0137(4) 0.0196(4) 0.0014(3) 0.0011(3) 0.0013(3)
W2 0.0166(4) 0.0128(4) 0.0232(4) -0.0015(3) 0.0012(3) -0.0005(3)
W3 0.0163(3) 0.0163(3) 0.0200(5) 0.0008(3) -0.0008(3) 0.0045(5)
W4 0.0181(4) 0.0141(4) 0.0213(4) -0.0021(3) -0.0001(3) 0.0035(3)
W5 0.0181(4) 0.0143(4) 0.0198(4) -0.0025(3) -0.0014(3) 0.0024(3)
Cu1 0.0103(9) 0.0103(9) 0.0201(16) -0.0005(9) -0.0005(9) 0.0009(12)
Cu2 0.0034(13) 0.0034(13) 0.050(3) 0.000 0.000 0.0031(17)
Cu3 0.050(3) 0.050(3) 0.056(4) 0.000 0.000 0.001(4)
As1 0.0129(8) 0.0129(8) 0.0166(12) -0.0010(8) 0.0010(8) 0.0006(10)
K1 0.109(6) 0.035(3) 0.045(3) -0.009(3) 0.029(4) -0.032(3)
K2 0.032(5) 0.013(4) 0.023(4) -0.003(3) -0.013(4) 0.016(4)
K3 0.024(2) 0.024(2) 0.038(4) -0.002(2) -0.002(2) 0.002(3)
K4 0.025(4) 0.025(4) 0.047(9) 0.008(4) 0.008(4) -0.006(6)
Na1 0.021(5) 0.021(5) 0.038(10) 0.000 0.000 0.000

loop_
_atom_type_symbol
_atom_type_description
_atom_type_scat_dispersion_real
_atom_type_scat_dispersion_imag
_atom_type_scat_source
O O 0.0106 0.0060 'International Tables Vol C Tables 4.2.6.8 and 6.1.1.4'
K K 0.2009 0.2494 'International Tables Vol C Tables 4.2.6.8 and 6.1.1.4'
Cu Cu 0.3201 1.2651 'International Tables Vol C Tables 4.2.6.8 and 6.1.1.4'
As As 0.0499 2.0058 'International Tables Vol C Tables 4.2.6.8 and 6.1.1.4'
W W -0.8490 6.8722 'International Tables Vol C Tables 4.2.6.8 and 6.1.1.4'
Na Na 0.0362 0.0249 'International Tables Vol C Tables 4.2.6.8 and 6.1.1.4'

loop_
_geom_angle_atom_site_label_1
_geom_angle_atom_site_label_2
_geom_angle_atom_site_label_3
_geom_angle
_geom_angle_site_symmetry_1
_geom_angle_site_symmetry_3
_geom_angle_publ_flag
O1T W1 O1CU 103.0(6) . . ?
O1T W1 O12 102.3(6) . . ?
O1CU W1 O12 90.0(6) . . ?
O1T W1 O1A 97.7(7) . . ?
O1CU W1 O1A 88.6(7) . . ?
O12 W1 O1A 159.8(6) . . ?
O1T W1 O13 99.5(6) . . ?
O1CU W1 O13 157.4(5) . . ?
O12 W1 O13 87.4(5) . . ?
O1A W1 O13 86.2(7) . . ?
O1T W1 O1AS 168.2(6) . . ?
O1CU W1 O1AS 85.7(6) . . ?
O12 W1 O1AS 85.5(5) . . ?
O1A W1 O1AS 74.3(6) . . ?
O13 W1 O1AS 71.7(6) . . ?
O1T W1 K2 82.6(5) . . ?
O1CU W1 K2 138.8(4) . . ?
O12 W1 K2 49.4(4) . . ?
O1A W1 K2 131.6(6) . . ?
O13 W1 K2 46.8(4) . . ?
O1AS W1 K2 96.1(4) . . ?
O1T W1 K4 47.4(5) . . ?
O1CU W1 K4 57.7(4) . . ?
O12 W1 K4 112.7(5) . . ?
O1A W1 K4 83.3(6) . . ?
O13 W1 K4 142.9(4) . . ?
O1AS W1 K4 137.5(4) . . ?
K2 W1 K4 125.2(2) . . ?
O1T W1 K2 55.4(5) . 4_445 ?
O1CU W1 K2 104.5(4) . 4_445 ?
O12 W1 K2 47.2(4) . 4_445 ?
O1A W1 K2 151.8(5) . 4_445 ?
O13 W1 K2 90.0(4) . 4_445 ?
O1AS W1 K2 130.6(3) . 4_445 ?
K2 W1 K2 45.5(3) . 4_445 ?
K4 W1 K2 83.0(2) . 4_445 ?
O2T W2 O2CU 104.9(6) . . ?
O2T W2 O12 102.1(6) . . ?
O2CU W2 O12 88.3(6) . . ?
O2T W2 O25 98.3(6) . . ?
O2CU W2 O25 92.7(6) . . ?
O12 W2 O25 158.6(6) . . ?
O2T W2 O24 94.3(6) . . ?
O2CU W2 O24 160.8(5) . . ?
O12 W2 O24 86.0(5) . . ?
O25 W2 O24 86.1(5) . . ?
O2T W2 O2AS 165.6(6) . . ?
O2CU W2 O2AS 87.2(5) . . ?
O12 W2 O2AS 85.8(5) . . ?
O25 W2 O2AS 72.9(5) . . ?
O24 W2 O2AS 74.0(5) . . ?
O2T W2 K3 87.9(5) . . ?
O2CU W2 K3 47.7(4) . . ?
O12 W2 K3 135.8(4) . . ?
O25 W2 K3 50.9(4) . . ?
O24 W2 K3 136.7(4) . . ?
O2AS W2 K3 94.9(3) . . ?
O2T W2 K2 49.8(5) . 4_445 ?
O2CU W2 K2 104.5(4) . 4_445 ?
O12 W2 K2 52.5(4) . 4_445 ?
O25 W2 K2 146.4(4) . 4_445 ?
O24 W2 K2 86.5(4) . 4_445 ?
O2AS W2 K2 135.4(3) . 4_445 ?
K3 W2 K2 125.02(17) . 4_445 ?
O2T W2 K2 82.9(5) . . ?
O2CU W2 K2 131.9(4) . . ?
O12 W2 K2 44.2(4) . . ?
O25 W2 K2 133.9(4) . . ?
O24 W2 K2 48.0(4) . . ?
O2AS W2 K2 94.9(4) . . ?
K3 W2 K2 170.17(18) . . ?
K2 W2 K2 45.5(2) 4_445 . ?
O2T W2 K1 28.6(5) . 2_535 ?
O2CU W2 K1 105.8(4) . 2_535 ?
O12 W2 K1 130.5(4) . 2_535 ?
O25 W2 K1 69.6(4) . 2_535 ?
O24 W2 K1 91.8(4) . 2_535 ?
O2AS W2 K1 140.7(3) . 2_535 ?
K3 W2 K1 70.35(14) . 2_535 ?
K2 W2 K1 77.92(15) 4_445 2_535 ?
K2 W2 K1 102.42(16) . 2_535 ?
O3T W3 O34 100.0(6) . 7_445 ?
O3T W3 O34 100.0(6) . . ?
O34 W3 O34 87.0(8) 7_445 . ?
O3T W3 O13 100.2(6) . 7_445 ?
O34 W3 O13 88.4(6) 7_445 7_445 ?
O34 W3 O13 159.7(6) . 7_445 ?
O3T W3 O13 100.2(6) . . ?
O34 W3 O13 159.7(6) 7_445 . ?
O34 W3 O13 88.4(6) . . ?
O13 W3 O13 89.1(8) 7_445 . ?
O3T W3 O1AS 171.0(7) . . ?
O34 W3 O1AS 86.4(5) 7_445 . ?
O34 W3 O1AS 86.4(5) . . ?
O13 W3 O1AS 73.6(5) 7_445 . ?
O13 W3 O1AS 73.6(5) . . ?
O3T W3 K4 55.2(6) . 3_645 ?
O34 W3 K4 61.4(4) 7_445 3_645 ?
O34 W3 K4 61.4(4) . 3_645 ?
O13 W3 K4 131.9(4) 7_445 3_645 ?
O13 W3 K4 131.9(4) . 3_645 ?
O1AS W3 K4 133.7(5) . 3_645 ?
O3T W3 K2 83.91(12) . 7_445 ?
O34 W3 K2 50.0(4) 7_445 7_445 ?
O34 W3 K2 136.5(4) . 7_445 ?
O13 W3 K2 45.5(4) 7_445 7_445 ?
O13 W3 K2 133.9(4) . 7_445 ?
O1AS W3 K2 95.72(12) . 7_445 ?
K4 W3 K2 88.09(13) 3_645 7_445 ?
O3T W3 K2 83.91(12) . . ?
O34 W3 K2 136.5(4) 7_445 . ?
O34 W3 K2 50.0(4) . . ?
O13 W3 K2 133.9(4) 7_445 . ?
O13 W3 K2 45.5(4) . . ?
O1AS W3 K2 95.72(12) . . ?
K4 W3 K2 88.09(13) 3_645 . ?
K2 W3 K2 167.2(2) 7_445 . ?
O4T W4 O45 98.9(6) . . ?
O4T W4 O4A 99.4(7) . . ?
O45 W4 O4A 88.1(7) . . ?
O4T W4 O24 101.4(6) . . ?
O45 W4 O24 91.1(5) . . ?
O4A W4 O24 159.1(6) . . ?
O4T W4 O34 101.3(6) . . ?
O45 W4 O34 159.5(6) . . ?
O4A W4 O34 85.1(7) . . ?
O24 W4 O34 88.4(5) . . ?
O4T W4 O2AS 171.4(6) . . ?
O45 W4 O2AS 73.5(5) . . ?
O4A W4 O2AS 84.6(6) . . ?
O24 W4 O2AS 75.2(5) . . ?
O34 W4 O2AS 86.6(5) . . ?
O4T W4 K4 57.9(5) . 3_645 ?
O45 W4 K4 134.4(4) . 3_645 ?
O4A W4 K4 61.8(5) . 3_645 ?
O24 W4 K4 129.3(4) . 3_645 ?
O34 W4 K4 57.2(5) . 3_645 ?
O2AS W4 K4 130.4(4) . 3_645 ?
O4T W4 K2 88.3(5) . . ?
O45 W4 K2 138.7(4) . . ?
O4A W4 K2 131.1(5) . . ?
O24 W4 K2 47.7(4) . . ?
O34 W4 K2 46.1(4) . . ?
O2AS W4 K2 94.9(3) . . ?
K4 W4 K2 83.5(2) 3_645 . ?
O5T W5 O5CU 104.3(7) . . ?
O5T W5 O5A 100.4(8) . . ?
O5CU W5 O5A 91.7(8) . . ?
O5T W5 O25 100.4(7) . . ?
O5CU W5 O25 91.6(6) . . ?
O5A W5 O25 157.4(7) . . ?
O5T W5 O45 95.3(7) . . ?
O5CU W5 O45 160.3(6) . . ?
O5A W5 O45 84.5(7) . . ?
O25 W5 O45 85.0(5) . . ?
O5T W5 O2AS 166.9(6) . . ?
O5CU W5 O2AS 87.6(6) . . ?
O5A W5 O2AS 84.4(7) . . ?
O25 W5 O2AS 73.4(5) . . ?
O45 W5 O2AS 72.9(5) . . ?
O5T W5 K3 90.2(5) . . ?
O5CU W5 K3 46.8(5) . . ?
O5A W5 K3 138.5(6) . . ?
O25 W5 K3 49.9(4) . . ?
O45 W5 K3 134.8(4) . . ?
O2AS W5 K3 94.2(3) . . ?
O2CU Cu1 O2CU 91.3(8) 8_545 . ?
O2CU Cu1 O1CU 90.6(6) 8_545 8_545 ?
O2CU Cu1 O1CU 168.4(6) . 8_545 ?
O2CU Cu1 O1CU 168.4(6) 8_545 . ?
O2CU Cu1 O1CU 90.6(6) . . ?
O1CU Cu1 O1CU 85.3(8) 8_545 . ?
O2CU Cu1 O3T 95.7(5) 8_545 4_445 ?
O2CU Cu1 O3T 95.7(5) . 4_445 ?
O1CU Cu1 O3T 95.5(5) 8_545 4_445 ?
O1CU Cu1 O3T 95.5(5) . 4_445 ?
O2CU Cu1 Cu3 123.8(4) 8_545 . ?
O2CU Cu1 Cu3 123.8(4) . . ?
O1CU Cu1 Cu3 46.9(4) 8_545 . ?
O1CU Cu1 Cu3 46.9(4) . . ?
O3T Cu1 Cu3 119.2(5) 4_445 . ?
O2CU Cu1 K3 45.7(4) 8_545 . ?
O2CU Cu1 K3 45.7(4) . . ?
O1CU Cu1 K3 134.5(4) 8_545 . ?
O1CU Cu1 K3 134.5(4) . . ?
O3T Cu1 K3 100.3(5) 4_445 . ?
Cu3 Cu1 K3 140.5(2) . . ?
O2CU Cu1 K4 127.6(4) 8_545 . ?
O2CU Cu1 K4 127.6(4) . . ?
O1CU Cu1 K4 58.5(4) 8_545 . ?
O1CU Cu1 K4 58.5(4) . . ?
O3T Cu1 K4 52.7(5) 4_445 . ?
Cu3 Cu1 K4 66.5(2) . . ?
K3 Cu1 K4 153.0(2) . . ?
O5CU Cu2 O5CU 90.4(10) 7_445 2_545 ?
O5CU Cu2 O5CU 177.2(10) 7_445 8_545 ?
O5CU Cu2 O5CU 89.5(10) 2_545 8_545 ?
O5CU Cu2 O5CU 89.5(10) 7_445 . ?
O5CU Cu2 O5CU 177.2(10) 2_545 . ?
O5CU Cu2 O5CU 90.4(10) 8_545 . ?
O5CU Cu2 K3 45.5(5) 7_445 2_545 ?
O5CU Cu2 K3 45.5(5) 2_545 2_545 ?
O5CU Cu2 K3 134.0(5) 8_545 2_545 ?
O5CU Cu2 K3 134.0(5) . 2_545 ?
O5CU Cu2 K3 134.0(5) 7_445 . ?
O5CU Cu2 K3 134.0(5) 2_545 . ?
O5CU Cu2 K3 45.5(5) 8_545 . ?
O5CU Cu2 K3 45.5(5) . . ?
K3 Cu2 K3 164.2(3) 2_545 . ?
O3CW Cu3 O1CU 97.0(4) . 8_545 ?
O3CW Cu3 O1CU 97.0(4) . . ?
O1CU Cu3 O1CU 80.6(8) 8_545 . ?
O3CW Cu3 O1CU 97.0(4) . 7_445 ?
O1CU Cu3 O1CU 166.0(9) 8_545 7_445 ?
O1CU Cu3 O1CU 97.7(8) . 7_445 ?
O3CW Cu3 O1CU 97.0(4) . 2_545 ?
O1CU Cu3 O1CU 97.7(8) 8_545 2_545 ?
O1CU Cu3 O1CU 166.0(9) . 2_545 ?
O1CU Cu3 O1CU 80.6(8) 7_445 2_545 ?
O3CW Cu3 Cu1 119.10(15) . . ?
O1CU Cu3 Cu1 44.2(4) 8_545 . ?
O1CU Cu3 Cu1 44.2(4) . . ?
O1CU Cu3 Cu1 126.8(5) 7_445 . ?
O1CU Cu3 Cu1 126.8(5) 2_545 . ?
O3CW Cu3 Cu1 119.10(15) . 2_545 ?
O1CU Cu3 Cu1 126.8(5) 8_545 2_545 ?
O1CU Cu3 Cu1 126.8(5) . 2_545 ?
O1CU Cu3 Cu1 44.2(4) 7_445 2_545 ?
O1CU Cu3 Cu1 44.2(4) 2_545 2_545 ?
Cu1 Cu3 Cu1 121.8(3) . 2_545 ?
O3CW Cu3 K4 48.0(2) . 2_545 ?
O1CU Cu3 K4 129.9(5) 8_545 2_545 ?
O1CU Cu3 K4 129.9(5) . 2_545 ?
O1CU Cu3 K4 61.4(4) 7_445 2_545 ?
O1CU Cu3 K4 61.4(4) 2_545 2_545 ?
Cu1 Cu3 K4 167.1(3) . 2_545 ?
Cu1 Cu3 K4 71.1(2) 2_545 2_545 ?
O3CW Cu3 K4 48.0(2) . . ?
O1CU Cu3 K4 61.4(4) 8_545 . ?
O1CU Cu3 K4 61.4(4) . . ?
O1CU Cu3 K4 129.9(5) 7_445 . ?
O1CU Cu3 K4 129.9(5) 2_545 . ?
Cu1 Cu3 K4 71.1(2) . . ?
Cu1 Cu3 K4 167.1(3) 2_545 . ?
K4 Cu3 K4 96.0(5) 2_545 . ?
O1AS As1 O2AS 97.4(6) . . ?
O1AS As1 O2AS 97.4(6) . 7_445 ?
O2AS As1 O2AS 96.7(9) . 7_445 ?
O4T K1 O2T 121.3(5) . 2_535 ?
O4T K1 O5T 72.8(5) . 3_644 ?
O2T K1 O5T 160.8(5) 2_535 3_644 ?
O4T K1 O1W 107.8(5) . 3_644 ?
O2T K1 O1W 89.6(5) 2_535 3_644 ?
O5T K1 O1W 72.8(5) 3_644 3_644 ?
O4T K1 O1T 63.6(4) . 3_645 ?
O2T K1 O1T 82.5(4) 2_535 3_645 ?
O5T K1 O1T 116.5(4) 3_644 3_645 ?
O1W K1 O1T 161.7(5) 3_644 3_645 ?
O4T K1 O5W 101.5(8) . . ?
O2T K1 O5W 115.3(9) 2_535 . ?
O5T K1 O5W 70.3(9) 3_644 . ?
O1W K1 O5W 122.5(10) 3_644 . ?
O1T K1 O5W 75.8(9) 3_645 . ?
O4T K1 O4W 139.1(9) . 2_535 ?
O2T K1 O4W 99.4(8) 2_535 2_535 ?
O5T K1 O4W 68.7(8) 3_644 2_535 ?
O1W K1 O4W 73.3(7) 3_644 2_535 ?
O1T K1 O4W 124.2(7) 3_645 2_535 ?
O5W K1 O4W 52.9(11) . 2_535 ?
O4T K1 O3W 146.2(6) . 2_535 ?
O2T K1 O3W 60.7(4) 2_535 2_535 ?
O5T K1 O3W 116.0(5) 3_644 2_535 ?
O1W K1 O3W 106.0(6) 3_644 2_535 ?
O1T K1 O3W 84.6(5) 3_645 2_535 ?
O5W K1 O3W 57.2(8) . 2_535 ?
O4W K1 O3W 51.7(8) 2_535 2_535 ?
O4T K1 W2 131.3(4) . 2_535 ?
O2T K1 W2 17.7(3) 2_535 2_535 ?
O5T K1 W2 143.2(4) 3_644 2_535 ?
O1W K1 W2 72.9(4) 3_644 2_535 ?
O1T K1 W2 100.1(3) 3_645 2_535 ?
O5W K1 W2 119.3(8) . 2_535 ?
O4W K1 W2 88.9(8) 2_535 2_535 ?
O3W K1 W2 62.2(3) 2_535 2_535 ?
O4T K1 Na1 80.4(4) . . ?
O2T K1 Na1 93.7(4) 2_535 . ?
O5T K1 Na1 75.1(4) 3_644 . ?
O1W K1 Na1 29.9(4) 3_644 . ?
O1T K1 Na1 133.9(3) 3_645 . ?
O5W K1 Na1 142.8(9) . . ?
O4W K1 Na1 101.9(6) 2_535 . ?
O3W K1 Na1 132.9(4) 2_535 . ?
W2 K1 Na1 81.96(14) 2_535 . ?
O4T K1 K3 175.0(4) . 2_535 ?
O2T K1 K3 61.8(3) 2_535 2_535 ?
O5T K1 K3 103.3(4) 3_644 2_535 ?
O1W K1 K3 67.8(4) 3_644 2_535 ?
O1T K1 K3 121.3(3) 3_645 2_535 ?
O5W K1 K3 79.7(7) . 2_535 ?
O4W K1 K3 38.5(8) 2_535 2_535 ?
O3W K1 K3 38.2(4) 2_535 2_535 ?
W2 K1 K3 50.45(9) 2_535 2_535 ?
Na1 K1 K3 95.65(14) . 2_535 ?
O4T K1 K4 41.6(3) . 3_645 ?
O2T K1 K4 119.4(4) 2_535 3_645 ?
O5T K1 K4 79.7(4) 3_644 3_645 ?
O1W K1 K4 144.8(4) 3_644 3_645 ?
O1T K1 K4 37.2(3) 3_645 3_645 ?
O5W K1 K4 65.2(8) . 3_645 ?
O4W K1 K4 116.5(8) 2_535 3_645 ?
O3W K1 K4 105.6(5) 2_535 3_645 ?
W2 K1 K4 137.1(2) 2_535 3_645 ?
Na1 K1 K4 121.5(2) . 3_645 ?
K3 K1 K4 141.7(3) 2_535 3_645 ?
O13 K2 O12 55.3(4) . . ?
O13 K2 O34 52.9(4) . . ?
O12 K2 O34 64.9(4) . . ?
O13 K2 O2T 63.5(4) . 3_645 ?
O12 K2 O2T 106.1(5) . 3_645 ?
O34 K2 O2T 106.6(5) . 3_645 ?
O13 K2 K2 99.3(5) . 4_445 ?
O12 K2 K2 61.4(4) . 4_445 ?
O34 K2 K2 125.8(5) . 4_445 ?
O2T K2 K2 95.0(5) 3_645 4_445 ?
O13 K2 K2 150.2(5) . 3_645 ?
O12 K2 K2 147.0(4) . 3_645 ?
O34 K2 K2 140.9(5) . 3_645 ?
O2T K2 K2 87.1(5) 3_645 3_645 ?
K2 K2 K2 87.87(12) 4_445 3_645 ?
O13 K2 O24 90.6(4) . . ?
O12 K2 O24 52.9(4) . . ?
O34 K2 O24 53.2(4) . . ?
O2T K2 O24 154.0(5) 3_645 . ?
K2 K2 O24 87.4(4) 4_445 . ?
K2 K2 O24 118.8(4) 3_645 . ?
O13 K2 O12 97.9(4) . 3_645 ?
O12 K2 O12 153.2(4) . 3_645 ?
O34 K2 O12 99.5(5) . 3_645 ?
O2T K2 O12 55.6(4) 3_645 3_645 ?
K2 K2 O12 132.8(5) 4_445 3_645 ?
K2 K2 O12 58.0(4) 3_645 3_645 ?
O24 K2 O12 135.9(5) . 3_645 ?
O13 K2 O1T 103.2(5) . 3_645 ?
O12 K2 O1T 126.8(5) . 3_645 ?
O34 K2 O1T 64.5(4) . 3_645 ?
O2T K2 O1T 102.8(4) 3_645 3_645 ?
K2 K2 O1T 155.9(4) 4_445 3_645 ?
K2 K2 O1T 77.0(4) 3_645 3_645 ?
O24 K2 O1T 83.7(4) . 3_645 ?
O12 K2 O1T 52.2(4) 3_645 3_645 ?
O13 K2 W1 30.6(3) . . ?
O12 K2 W1 29.4(3) . . ?
O34 K2 W1 66.5(3) . . ?
O2T K2 W1 77.6(3) 3_645 . ?
K2 K2 W1 70.8(3) 4_445 . ?
K2 K2 W1 152.3(4) 3_645 . ?
O24 K2 W1 78.8(3) . . ?
O12 K2 W1 125.6(4) 3_645 . ?
O1T K2 W1 128.7(4) 3_645 . ?
O13 K2 W2 80.1(3) . 3_645 ?
O12 K2 W2 130.5(4) . 3_645 ?
O34 K2 W2 106.6(4) . 3_645 ?
O2T K2 W2 26.0(3) 3_645 3_645 ?
K2 K2 W2 113.2(4) 4_445 3_645 ?
K2 K2 W2 70.5(3) 3_645 3_645 ?
O24 K2 W2 158.4(4) . 3_645 ?
O12 K2 W2 29.7(3) 3_645 3_645 ?
O1T K2 W2 79.5(3) 3_645 3_645 ?
W1 K2 W2 101.23(19) . 3_645 ?
O13 K2 W3 27.9(3) . . ?
O12 K2 W3 66.3(3) . . ?
O34 K2 W3 28.6(3) . . ?
O2T K2 W3 78.8(3) 3_645 . ?
K2 K2 W3 123.0(3) 4_445 . ?
K2 K2 W3 146.7(3) 3_645 . ?
O24 K2 W3 78.2(3) . . ?
O12 K2 W3 89.5(3) 3_645 . ?
O1T K2 W3 77.0(3) 3_645 . ?
W1 K2 W3 52.47(12) . . ?
W2 K2 W3 84.69(18) 3_645 . ?
O3W K3 O4W 61.8(10) . . ?
O3W K3 O2CU 72.3(5) . . ?
O4W K3 O2CU 125.5(8) . . ?
O3W K3 O2CU 72.3(5) . 8_545 ?
O4W K3 O2CU 125.5(8) . 8_545 ?
O2CU K3 O2CU 57.8(6) . 8_545 ?
O3W K3 O5CU 139.5(5) . . ?
O4W K3 O5CU 137.4(7) . . ?
O2CU K3 O5CU 69.1(4) . . ?
O2CU K3 O5CU 96.6(5) 8_545 . ?
O3W K3 O5CU 139.5(5) . 8_545 ?
O4W K3 O5CU 137.4(7) . 8_545 ?
O2CU K3 O5CU 96.6(5) . 8_545 ?
O2CU K3 O5CU 69.1(4) 8_545 8_545 ?
O5CU K3 O5CU 58.4(6) . 8_545 ?
O3W K3 O25 93.1(3) . . ?
O4W K3 O25 97.0(3) . . ?
O2CU K3 O25 56.4(4) . . ?
O2CU K3 O25 113.9(4) 8_545 . ?
O5CU K3 O25 55.1(4) . . ?
O5CU K3 O25 113.4(4) 8_545 . ?
O3W K3 O25 93.1(3) . 8_545 ?
O4W K3 O25 97.0(3) . 8_545 ?
O2CU K3 O25 113.9(4) . 8_545 ?
O2CU K3 O25 56.4(4) 8_545 8_545 ?
O5CU K3 O25 113.4(4) . 8_545 ?
O5CU K3 O25 55.1(4) 8_545 8_545 ?
O25 K3 O25 166.0(6) . 8_545 ?
O3W K3 W2 72.3(3) . . ?
O4W K3 W2 106.0(5) . . ?
O2CU K3 W2 28.1(3) . . ?
O2CU K3 W2 85.1(3) 8_545 . ?
O5CU K3 W2 68.0(3) . . ?
O5CU K3 W2 115.5(4) 8_545 . ?
O25 K3 W2 31.3(2) . . ?
O25 K3 W2 141.5(3) 8_545 . ?
O3W K3 W2 72.3(3) . 8_545 ?
O4W K3 W2 106.0(5) . 8_545 ?
O2CU K3 W2 85.1(3) . 8_545 ?
O2CU K3 W2 28.1(3) 8_545 8_545 ?
O5CU K3 W2 115.5(4) . 8_545 ?
O5CU K3 W2 68.0(3) 8_545 8_545 ?
O25 K3 W2 141.5(3) . 8_545 ?
O25 K3 W2 31.3(2) 8_545 8_545 ?
W2 K3 W2 111.12(18) . 8_545 ?
O3W K3 W5 123.29(14) . . ?
O4W K3 W5 114.3(4) . . ?
O2CU K3 W5 68.2(3) . . ?
O2CU K3 W5 114.8(3) 8_545 . ?
O5CU K3 W5 27.0(3) . . ?
O5CU K3 W5 84.7(3) 8_545 . ?
O25 K3 W5 30.7(2) . . ?
O25 K3 W5 139.8(3) 8_545 . ?
W2 K3 W5 53.85(4) . . ?
W2 K3 W5 139.4(2) 8_545 . ?
O3W K3 W5 123.29(14) . 8_545 ?
O4W K3 W5 114.3(4) . 8_545 ?
O2CU K3 W5 114.8(3) . 8_545 ?
O2CU K3 W5 68.2(3) 8_545 8_545 ?
O5CU K3 W5 84.7(3) . 8_545 ?
O5CU K3 W5 27.0(3) 8_545 8_545 ?
O25 K3 W5 139.8(3) . 8_545 ?
O25 K3 W5 30.7(2) 8_545 8_545 ?
W2 K3 W5 139.4(2) . 8_545 ?
W2 K3 W5 53.85(4) 8_545 8_545 ?
W5 K3 W5 109.70(18) . 8_545 ?
O3CW K4 O1T 85.2(4) . 8_545 ?
O3CW K4 O1T 85.2(4) . . ?
O1T K4 O1T 149.8(8) 8_545 . ?
O3CW K4 O3T 105.9(8) . 4_445 ?
O1T K4 O3T 77.6(4) 8_545 4_445 ?
O1T K4 O3T 77.6(4) . 4_445 ?
O3CW K4 O6W 111.3(14) . . ?
O1T K4 O6W 105.1(4) 8_545 . ?
O1T K4 O6W 105.1(4) . . ?
O3T K4 O6W 142.8(13) 4_445 . ?
O3CW K4 O34 145.0(6) . 4_445 ?
O1T K4 O34 110.3(5) 8_545 4_445 ?
O1T K4 O34 65.5(4) . 4_445 ?
O3T K4 O34 51.4(4) 4_445 4_445 ?
O6W K4 O34 95.2(12) . 4_445 ?
O3CW K4 O34 145.0(6) . 6_435 ?
O1T K4 O34 65.5(4) 8_545 6_435 ?
O1T K4 O34 110.3(5) . 6_435 ?
O3T K4 O34 51.4(4) 4_445 6_435 ?
O6W K4 O34 95.2(12) . 6_435 ?
O34 K4 O34 46.5(5) 4_445 6_435 ?
O3CW K4 O1CU 53.9(6) . . ?
O1T K4 O1CU 99.1(5) 8_545 . ?
O1T K4 O1CU 52.8(4) . . ?
O3T K4 O1CU 58.8(5) 4_445 . ?
O6W K4 O1CU 150.6(8) . . ?
O34 K4 O1CU 91.9(5) 4_445 . ?
O34 K4 O1CU 110.2(5) 6_435 . ?
O3CW K4 O1CU 53.9(6) . 8_545 ?
O1T K4 O1CU 52.8(4) 8_545 8_545 ?
O1T K4 O1CU 99.1(5) . 8_545 ?
O3T K4 O1CU 58.8(5) 4_445 8_545 ?
O6W K4 O1CU 150.6(8) . 8_545 ?
O34 K4 O1CU 110.2(5) 4_445 8_545 ?
O34 K4 O1CU 91.9(5) 6_435 8_545 ?
O1CU K4 O1CU 46.5(5) . 8_545 ?
O3CW K4 O4T 126.7(4) . 4_445 ?
O1T K4 O4T 146.4(5) 8_545 4_445 ?
O1T K4 O4T 55.9(4) . 4_445 ?
O3T K4 O4T 100.0(5) 4_445 4_445 ?
O6W K4 O4T 57.1(7) . 4_445 ?
O34 K4 O4T 51.1(4) 4_445 4_445 ?
O34 K4 O4T 86.6(4) 6_435 4_445 ?
O1CU K4 O4T 108.3(4) . 4_445 ?
O1CU K4 O4T 152.1(5) 8_545 4_445 ?
O3CW K4 O4T 126.7(4) . 6_435 ?
O1T K4 O4T 55.9(4) 8_545 6_435 ?
O1T K4 O4T 146.4(5) . 6_435 ?
O3T K4 O4T 100.0(5) 4_445 6_435 ?
O6W K4 O4T 57.1(7) . 6_435 ?
O34 K4 O4T 86.6(4) 4_445 6_435 ?
O34 K4 O4T 51.1(4) 6_435 6_435 ?
O1CU K4 O4T 152.1(5) . 6_435 ?
O1CU K4 O4T 108.3(4) 8_545 6_435 ?
O4T K4 O4T 92.3(6) 4_445 6_435 ?
O3CW K4 O4A 165.9(8) . 4_445 ?
O1T K4 O4A 98.1(4) 8_545 4_445 ?
O1T K4 O4A 98.1(4) . 4_445 ?
O3T K4 O4A 88.2(6) 4_445 4_445 ?
O6W K4 O4A 54.6(12) . 4_445 ?
O34 K4 O4A 46.1(4) 4_445 4_445 ?
O34 K4 O4A 46.1(4) 6_435 4_445 ?
O1CU K4 O4A 138.0(5) . 4_445 ?
O1CU K4 O4A 138.0(5) 8_545 4_445 ?
O4T K4 O4A 48.3(3) 4_445 4_445 ?
O4T K4 O4A 48.3(3) 6_435 4_445 ?
O1W Na1 O1W 153.7(9) 2_535 . ?
O1W Na1 O1W 92.96(19) 2_535 4_444 ?
O1W Na1 O1W 92.96(19) . 4_444 ?
O1W Na1 O1W 92.96(19) 2_535 3_644 ?
O1W Na1 O1W 92.96(19) . 3_644 ?
O1W Na1 O1W 153.7(9) 4_444 3_644 ?
O1W Na1 O2W 103.1(4) 2_535 . ?
O1W Na1 O2W 103.1(4) . . ?
O1W Na1 O2W 76.9(4) 4_444 . ?
O1W Na1 O2W 76.9(4) 3_644 . ?
O1W Na1 O2W 76.9(4) 2_535 3_644 ?
O1W Na1 O2W 76.9(4) . 3_644 ?
O1W Na1 O2W 103.1(4) 4_444 3_644 ?
O1W Na1 O2W 103.1(4) 3_644 3_644 ?
O2W Na1 O2W 180.000(13) . 3_644 ?
O1W Na1 K1 36.1(4) 2_535 3_644 ?
O1W Na1 K1 122.0(4) . 3_644 ?
O1W Na1 K1 121.4(4) 4_444 3_644 ?
O1W Na1 K1 75.9(4) 3_644 3_644 ?
O2W Na1 K1 127.73(9) . 3_644 ?
O2W Na1 K1 52.27(8) 3_644 3_644 ?
O1W Na1 K1 121.4(4) 2_535 . ?
O1W Na1 K1 75.9(4) . . ?
O1W Na1 K1 122.0(4) 4_444 . ?
O1W Na1 K1 36.1(4) 3_644 . ?
O2W Na1 K1 52.27(8) . . ?
O2W Na1 K1 127.73(9) 3_644 . ?
K1 Na1 K1 111.99(9) 3_644 . ?
O1W Na1 K1 75.9(4) 2_535 2_535 ?
O1W Na1 K1 121.4(4) . 2_535 ?
O1W Na1 K1 36.1(4) 4_444 2_535 ?
O1W Na1 K1 122.0(4) 3_644 2_535 ?
O2W Na1 K1 52.27(8) . 2_535 ?
O2W Na1 K1 127.73(9) 3_644 2_535 ?
K1 Na1 K1 111.99(9) 3_644 2_535 ?
K1 Na1 K1 104.54(17) . 2_535 ?
O1W Na1 K1 122.0(4) 2_535 4_444 ?
O1W Na1 K1 36.1(4) . 4_444 ?
O1W Na1 K1 75.9(4) 4_444 4_444 ?
O1W Na1 K1 121.4(4) 3_644 4_444 ?
O2W Na1 K1 127.73(8) . 4_444 ?
O2W Na1 K1 52.27(8) 3_644 4_444 ?
K1 Na1 K1 104.54(17) 3_644 4_444 ?
K1 Na1 K1 111.99(9) . 4_444 ?
K1 Na1 K1 111.99(9) 2_535 4_444 ?
W1 O1A W1 119.4(10) . 7_445 ?
As1 O1AS W1 117.3(6) . . ?
As1 O1AS W1 117.3(6) . 7_445 ?
W1 O1AS W1 91.8(6) . 7_445 ?
As1 O1AS W3 135.1(9) . . ?
W1 O1AS W3 92.5(5) . . ?
W1 O1AS W3 92.5(5) 7_445 . ?
W1 O1CU Cu1 141.7(8) . . ?
W1 O1CU Cu3 129.3(7) . . ?
Cu1 O1CU Cu3 88.9(6) . . ?
W1 O1CU K4 93.6(5) . . ?
Cu1 O1CU K4 91.7(5) . . ?
Cu3 O1CU K4 86.1(5) . . ?
W1 O1T K1 128.5(7) . 4_445 ?
W1 O1T K4 107.6(7) . . ?
K1 O1T K4 106.3(5) 4_445 . ?
W1 O1T K2 99.5(6) . 4_445 ?
K1 O1T K2 103.3(5) 4_445 4_445 ?
K4 O1T K2 110.9(5) . 4_445 ?
As1 O2AS W5 118.0(6) . . ?
As1 O2AS W2 117.1(6) . . ?
W5 O2AS W2 92.5(5) . . ?
As1 O2AS W4 134.2(7) . . ?
W5 O2AS W4 93.0(5) . . ?
W2 O2AS W4 92.3(5) . . ?
W2 O2CU Cu1 148.0(8) . . ?
W2 O2CU K3 104.2(5) . . ?
Cu1 O2CU K3 105.4(5) . . ?
W2 O2T K1 133.7(7) . 2_535 ?
W2 O2T K2 104.2(6) . 4_445 ?
K1 O2T K2 121.0(5) 2_535 4_445 ?
Cu3 O3CW K4 105.1(6) . 2_545 ?
Cu3 O3CW K4 105.1(6) . . ?
K4 O3CW K4 149.9(12) 2_545 . ?
W3 O3T Cu1 171.8(10) . 3_645 ?
W3 O3T K4 97.4(7) . 3_645 ?
Cu1 O3T K4 90.8(6) 3_645 3_645 ?
W4 O4A W4 152.2(10) 7_445 . ?
W4 O4A K4 88.6(5) 7_445 3_645 ?
W4 O4A K4 88.6(5) . 3_645 ?
W4 O4T K1 146.1(7) . . ?
W4 O4T K4 96.3(6) . 3_645 ?
K1 O4T K4 106.3(5) . 3_645 ?
W5 O5A W5 145.1(11) . 7_445 ?
W5 O5CU Cu2 147.7(10) . . ?
W5 O5CU K3 106.1(7) . . ?
Cu2 O5CU K3 105.1(6) . . ?
W5 O5T K1 144.6(8) . 4_444 ?
W2 O12 W1 148.2(8) . . ?
W2 O12 K2 109.0(6) . . ?
W1 O12 K2 101.2(5) . . ?
W2 O12 K2 97.8(5) . 4_445 ?
W1 O12 K2 105.6(5) . 4_445 ?
K2 O12 K2 60.5(4) . 4_445 ?
W3 O13 W1 122.1(7) . . ?
W3 O13 K2 106.6(6) . . ?
W1 O13 K2 102.7(5) . . ?
W4 O24 W2 118.3(6) . . ?
W4 O24 K2 104.6(5) . . ?
W2 O24 K2 102.6(5) . . ?
W5 O25 W2 120.8(6) . . ?
W5 O25 K3 99.3(5) . . ?
W2 O25 K3 97.8(5) . . ?
W3 O34 W4 149.8(8) . . ?
W3 O34 K2 101.4(6) . . ?
W4 O34 K2 105.7(6) . . ?
W3 O34 K4 88.4(5) . 3_645 ?
W4 O34 K4 92.5(5) . 3_645 ?
K2 O34 K4 113.9(5) . 3_645 ?
W4 O45 W5 120.6(7) . . ?
Na1 O1W K1 114.0(7) . 4_444 ?
K3 O3W K1 94.7(5) . 7_345 ?
K3 O3W K1 94.7(5) . 2_535 ?
K1 O3W K1 111.2(7) 7_345 2_535 ?
K3 O4W K1 94.6(9) . 7_345 ?
K3 O4W K1 94.6(9) . 2_535 ?
K1 O4W K1 111.7(13) 7_345 2_535 ?
K1 O5W K1 125.5(14) . 8_635 ?

loop_
_geom_bond_atom_site_label_1
_geom_bond_atom_site_label_2
_geom_bond_distance
_geom_bond_site_symmetry_2
_geom_bond_publ_flag
W1 O1T 1.730(14) . ?
W1 O1CU 1.877(14) . ?
W1 O12 1.913(13) . ?
W1 O1A 1.948(10) . ?
W1 O13 1.995(13) . ?
W1 O1AS 2.342(12) . ?
W1 K2 3.825(8) . ?
W1 K4 3.906(9) . ?
W1 K2 4.027(8) 4_445 ?
W2 O2T 1.732(15) . ?
W2 O2CU 1.797(13) . ?
W2 O12 1.913(13) . ?
W2 O25 1.940(12) . ?
W2 O24 2.017(13) . ?
W2 O2AS 2.340(14) . ?
W2 K3 3.701(4) . ?
W2 K2 3.828(8) 4_445 ?
W2 K2 4.015(8) . ?
W2 K1 4.123(6) 2_535 ?
W3 O3T 1.725(19) . ?
W3 O34 1.873(14) 7_445 ?
W3 O34 1.873(14) . ?
W3 O13 1.875(13) 7_445 ?
W3 O13 1.875(13) . ?
W3 O1AS 2.347(17) . ?
W3 K4 3.723(14) 3_645 ?
W3 K2 3.838(10) 7_445 ?
W3 K2 3.838(10) . ?
W4 O4T 1.700(13) . ?
W4 O45 1.912(13) . ?
W4 O4A 1.918(4) . ?
W4 O24 1.927(13) . ?
W4 O34 1.964(14) . ?
W4 O2AS 2.355(13) . ?
W4 K4 3.888(11) 3_645 ?
W4 K2 4.006(9) . ?
W5 O5T 1.722(15) . ?
W5 O5CU 1.767(15) . ?
W5 O5A 1.913(6) . ?
W5 O25 1.934(12) . ?
W5 O45 1.994(14) . ?
W5 O2AS 2.323(13) . ?
W5 K3 3.738(4) . ?
Cu1 O2CU 1.909(13) 8_545 ?
Cu1 O2CU 1.909(13) . ?
Cu1 O1CU 1.929(14) 8_545 ?
Cu1 O1CU 1.929(14) . ?
Cu1 O3T 2.308(19) 4_445 ?
Cu1 Cu3 2.766(5) . ?
Cu1 K3 3.806(8) . ?
Cu1 K4 3.877(15) . ?
Cu2 O5CU 1.953(15) 7_445 ?
Cu2 O5CU 1.953(15) 2_545 ?
Cu2 O5CU 1.953(15) 8_545 ?
Cu2 O5CU 1.953(15) . ?
Cu2 K3 3.842(7) 2_545 ?
Cu2 K3 3.842(7) . ?
Cu3 O3CW 1.76(3) . ?
Cu3 O1CU 2.020(14) 8_545 ?
Cu3 O1CU 2.020(14) . ?
Cu3 O1CU 2.020(14) 7_445 ?
Cu3 O1CU 2.020(14) 2_545 ?
Cu3 Cu1 2.766(5) 2_545 ?
Cu3 K4 3.758(14) 2_545 ?
Cu3 K4 3.758(14) . ?
As1 O1AS 1.789(17) . ?
As1 O2AS 1.797(14) . ?
As1 O2AS 1.797(14) 7_445 ?
K1 O4T 2.657(14) . ?
K1 O2T 2.733(16) 2_535 ?
K1 O5T 2.777(17) 3_644 ?
K1 O1W 2.84(2) 3_644 ?
K1 O1T 2.975(15) 3_645 ?
K1 O5W 3.08(2) . ?
K1 O4W 3.31(2) 2_535 ?
K1 O3W 3.320(15) 2_535 ?
K1 W2 4.123(6) 2_535 ?
K1 Na1 4.401(8) . ?
K1 K3 4.520(8) 2_535 ?
K1 K4 4.794(8) 3_645 ?
K2 O13 2.856(15) . ?
K2 O12 2.961(16) . ?
K2 O34 3.000(17) . ?
K2 O2T 3.014(17) 3_645 ?
K2 K2 3.040(14) 4_445 ?
K2 K2 3.040(14) 3_645 ?
K2 O24 3.060(15) . ?
K2 O12 3.067(16) 3_645 ?
K2 O1T 3.362(17) 3_645 ?
K2 W2 3.828(8) 3_645 ?
K3 O3W 2.81(2) . ?
K3 O4W 2.82(4) . ?
K3 O2CU 2.824(14) . ?
K3 O2CU 2.824(14) 8_545 ?
K3 O5CU 2.839(17) . ?
K3 O5CU 2.839(17) 8_545 ?
K3 O25 2.900(12) . ?
K3 O25 2.900(12) 8_545 ?
K3 W2 3.701(4) 8_545 ?
K3 W5 3.738(4) 8_545 ?
K4 O3CW 2.893(14) . ?
K4 O1T 3.017(15) 8_545 ?
K4 O1T 3.017(15) . ?
K4 O3T 3.08(2) 4_445 ?
K4 O6W 3.09(6) . ?
K4 O34 3.270(18) 4_445 ?
K4 O34 3.270(18) 6_435 ?
K4 O1CU 3.308(19) . ?
K4 O1CU 3.308(19) 8_545 ?
K4 O4T 3.314(16) 4_445 ?
K4 O4T 3.314(16) 6_435 ?
K4 O4A 3.43(2) 4_445 ?
Na1 O1W 2.402(18) 2_535 ?
Na1 O1W 2.402(18) . ?
Na1 O1W 2.402(18) 4_444 ?
Na1 O1W 2.402(18) 3_644 ?
Na1 O2W 2.56(3) . ?
Na1 O2W 2.56(3) 3_644 ?
Na1 K1 4.401(8) 3_644 ?
Na1 K1 4.401(8) 2_535 ?
Na1 K1 4.401(8) 4_444 ?
O1A W1 1.948(10) 7_445 ?
O1AS W1 2.342(12) 7_445 ?
O1T K1 2.975(15) 4_445 ?
O1T K2 3.362(17) 4_445 ?
O2CW O2CW 0.99(12) 2_545 ?
O2T K1 2.733(16) 2_535 ?
O2T K2 3.014(17) 4_445 ?
O3CW K4 2.893(14) 2_545 ?
O3T Cu1 2.308(19) 3_645 ?
O3T K4 3.08(2) 3_645 ?
O4A W4 1.918(4) 7_445 ?
O4A K4 3.43(2) 3_645 ?
O4T K4 3.314(16) 3_645 ?
O5A W5 1.913(6) 7_445 ?
O5T K1 2.777(17) 4_444 ?
O12 K2 3.067(16) 4_445 ?
O34 K4 3.270(18) 3_645 ?
O1W K1 2.839(19) 4_444 ?
O3W K1 3.320(15) 7_345 ?
O3W K1 3.320(15) 2_535 ?
O4W K1 3.31(2) 7_345 ?
O4W K1 3.31(2) 2_535 ?
O5W K1 3.08(2) 8_635 ?
